data_7719757
loop_
_publ_author_name
'Grahlow, Fabian'
'Beitlberger, Jan'
'Martin, Mario'
'Juriatti, Eric'
'Peisert, Heiko'
'Scheele, Marcus'
'Str&#xf6;bele, Markus'
'Romao, Carl P.'
'Meyer, Hans-J&#xfc;rgen'

_publ_section_title
;
 Structural modifications of
 <i>M</i><sub>5</sub>O<sub>4</sub>I<sub>11</sub> (<i>M</i> = Nb, Ta)
 cluster networks from heterogeneous solid-state reactions.
;
_journal_issue 44
_journal_name_full 'Dalton transactions (Cambridge, England : 2003)'
_journal_page_first 16593
_journal_page_last 16604
_journal_paper_doi 10.1039/d5dt02097b
_journal_volume 54
_journal_year 2025
_chemical_formula_moiety 'I11 Nb5 O4'
_chemical_formula_sum 'I11 Nb5 O4'
_chemical_formula_weight 1924.45
_space_group_crystal_system orthorhombic
_space_group_IT_number 26
_space_group_name_Hall 'P 2c -2'
_space_group_name_H-M_alt 'P m c 21'
_atom_sites_solution_primary direct
_audit_creation_date 2025-01-07
_audit_creation_method
;
Olex2 1.5
(compiled 2024.02.16 svn.r378c4104 for OlexSys, GUI svn.r6928)
;
_audit_update_record
;
2025-01-07 deposited with the CCDC.	2025-10-20 downloaded from the CCDC.
;
_cell_angle_alpha 90
_cell_angle_beta 90
_cell_angle_gamma 90
_cell_formula_units_Z 4
_cell_length_a 9.7963(2)
_cell_length_b 17.8082(3)
_cell_length_c 15.2052(2)
_cell_measurement_reflns_used 3874
_cell_measurement_temperature 150.01(17)
_cell_measurement_theta_max 78.8210
_cell_measurement_theta_min 3.8020
_cell_volume 2652.62(8)
_computing_cell_refinement 'CrysAlisPro 1.171.43.121a (Rigaku OD, 2024)'
_computing_data_collection 'CrysAlisPro system (CCD 43.142a 64-bit (release 17-10-2024))'
_computing_data_reduction 'CrysAlisPro 1.171.43.121a (Rigaku OD, 2024)'
_computing_molecular_graphics 'Olex2 1.5 (Dolomanov et al., 2009)'
_computing_publication_material 'Olex2 1.5 (Dolomanov et al., 2009)'
_computing_structure_refinement 'SHELXL 2019/3 (Sheldrick, 2015)'
_computing_structure_solution 'SHELXT 2018/2 (Sheldrick, 2018)'
_diffrn_ambient_environment N~2~
_diffrn_ambient_temperature 150.01(17)
_diffrn_detector 'Hybrid Pixel Array Detector'
_diffrn_detector_area_resol_mean 10.0000
_diffrn_detector_type HyPix
_diffrn_measured_fraction_theta_full 0.993
_diffrn_measured_fraction_theta_max 0.993
_diffrn_measurement_details
;
List of Runs (angles in degrees, time in seconds):

  # Type    Start    End  Width  t~exp~   \w     \q     \k     \f   Frames
#--------------------------------------------------------------------------
  1  \w    -26.00  21.00   0.50   20.00    --  -49.68   8.00 177.00   94
  2  \w    -86.00 -22.00   0.50   20.00    --  -49.68 134.00-144.00  128
  3  \w    -43.00 -18.00   0.50   60.00    --  -90.00 135.00  34.00   50
  4  \w   -153.00-127.00   0.50   60.00    --  -90.00  -8.00   2.00   52
  5  \w     45.00 103.00   0.50   60.00    --  111.50-121.00-129.00  116
  6  \w    -98.00 -64.00   0.50   20.00    --  -49.68   0.00 120.00   68
  7  \w    -18.00  19.00   0.50   20.00    --  -49.68  19.00-120.00   74
  8  \w    -48.00 -23.00   0.50   60.00    --  -90.00  45.00 -30.00   50
  9  \w     55.00 102.00   0.50   60.00    --  111.50-125.00 150.00   94
 10  \w     44.00  86.00   0.50   60.00    --  111.50-125.00-180.00   84
 11  \w    109.00 165.00   0.50   60.00    --  111.50  30.00-180.00  112
 12  \w     46.00  71.00   0.50   60.00    --  111.50 -61.00 -60.00   50
 13  \w     50.00  76.00   0.50   60.00    --  111.50-135.00 -31.00   52
 14  \w     94.00 119.00   0.50   60.00    --  111.50-135.00 -31.00   50
 15  \w     73.00 107.00   0.50   60.00    --  111.50   0.00 -30.00   68
 16  \w     63.00 108.00   0.50   60.00    --  111.50   0.00 120.00   90
 17  \w     76.00 106.00   0.50   60.00    --  111.50 -94.00-150.00   60
 18  \w     41.00  66.00   0.50   60.00    --  111.50 -61.00 120.00   50
;
_diffrn_measurement_device 'four-circle diffractometer'
_diffrn_measurement_device_type 'XtaLAB Synergy, Dualflex, HyPix'
_diffrn_measurement_method '\w scans'
_diffrn_orient_matrix_type 'CrysAlisPro convention (1999,Acta A55,543-557)'
_diffrn_orient_matrix_UB_11 0.0001350000
_diffrn_orient_matrix_UB_12 0.0025652000
_diffrn_orient_matrix_UB_13 0.1012730000
_diffrn_orient_matrix_UB_21 -0.0169292000
_diffrn_orient_matrix_UB_22 -0.0859871000
_diffrn_orient_matrix_UB_23 0.0029507000
_diffrn_orient_matrix_UB_31 0.1562976000
_diffrn_orient_matrix_UB_32 -0.0093963000
_diffrn_orient_matrix_UB_33 0.0002437000
_diffrn_radiation_monochromator mirror
_diffrn_radiation_probe x-ray
_diffrn_radiation_type 'Cu K\a'
_diffrn_radiation_wavelength 1.54184
_diffrn_reflns_av_R_equivalents 0.0339
_diffrn_reflns_av_unetI/netI 0.0408
_diffrn_reflns_Laue_measured_fraction_full 0.993
_diffrn_reflns_Laue_measured_fraction_max 0.993
_diffrn_reflns_limit_h_max 11
_diffrn_reflns_limit_h_min -6
_diffrn_reflns_limit_k_max 21
_diffrn_reflns_limit_k_min -21
_diffrn_reflns_limit_l_max 18
_diffrn_reflns_limit_l_min -18
_diffrn_reflns_number 10180
_diffrn_reflns_point_group_measured_fraction_full 0.853
_diffrn_reflns_point_group_measured_fraction_max 0.851
_diffrn_reflns_theta_full 67.684
_diffrn_reflns_theta_max 68.216
_diffrn_reflns_theta_min 3.823
_diffrn_source 'micro-focus sealed X-ray tube'
_diffrn_source_type 'PhotonJet (Cu) X-ray Source'
_exptl_absorpt_coefficient_mu 117.683
_exptl_absorpt_correction_T_max 0.718
_exptl_absorpt_correction_T_min 0.082
_exptl_absorpt_correction_type gaussian
_exptl_absorpt_process_details
;
CrysAlisPro 1.171.43.121a (Rigaku Oxford Diffraction, 2024)
Numerical absorption correction based on gaussian integration over
a multifaceted crystal model
Empirical absorption correction using spherical harmonics,
implemented in SCALE3 ABSPACK scaling algorithm.
;
_exptl_crystal_colour 'clear black'
_exptl_crystal_colour_lustre clear
_exptl_crystal_colour_primary black
_exptl_crystal_density_diffrn 4.819
_exptl_crystal_description plate
_exptl_crystal_F_000 3280
_exptl_crystal_size_max 0.089
_exptl_crystal_size_mid 0.05
_exptl_crystal_size_min 0.009
_refine_diff_density_max 1.205
_refine_diff_density_min -0.493
_refine_diff_density_rms 0.128
_refine_ls_abs_structure_details
;
 Refined as an inversion twin.
;
_refine_ls_abs_structure_Flack 0.170(14)
_refine_ls_extinction_method none
_refine_ls_goodness_of_fit_ref 1.025
_refine_ls_hydrogen_treatment undef
_refine_ls_matrix_type full
_refine_ls_number_parameters 208
_refine_ls_number_reflns 4407
_refine_ls_number_restraints 1
_refine_ls_restrained_S_all 1.024
_refine_ls_R_factor_all 0.0515
_refine_ls_R_factor_gt 0.0485
_refine_ls_shift/su_max 0.001
_refine_ls_shift/su_mean 0.000
_refine_ls_structure_factor_coef Fsqd
_refine_ls_weighting_details 'w=1/[\s^2^(Fo^2^)+(0.1041P)^2^] where P=(Fo^2^+2Fc^2^)/3'
_refine_ls_weighting_scheme calc
_refine_ls_wR_factor_gt 0.1254
_refine_ls_wR_factor_ref 0.1270
_reflns_Friedel_coverage 0.646
_reflns_Friedel_fraction_full 0.701
_reflns_Friedel_fraction_max 0.697
_reflns_number_gt 4114
_reflns_number_total 4407
_reflns_threshold_expression 'I > 2\s(I)'
_cod_data_source_file d5dt02097b2.cif
_cod_data_source_block jb102_52_v1
_cod_depositor_comments 'Adding full bibliography for 7719753--7719758.cif.'
_cod_original_cell_volume 2652.61(8)
_cod_database_code 7719757
_shelx_shelxl_version_number 2019/3
_chemical_oxdiff_formula 'Nb5 O4 I11'
_shelx_space_group_comment
;
The symmetry employed for this shelxl refinement is uniquely defined
by the following loop, which should always be used as a source of
symmetry information in preference to the above space-group names.
They are only intended as comments.
;
_shelx_estimated_absorpt_t_max 0.417
_shelx_estimated_absorpt_t_min 0.034
_olex2_refinement_description
;
1. Twinned data refinement
 Scales: 0.830(14)
 0.170(14)
;
_olex2_submission_special_instructions 'No special instructions were received'
_oxdiff_exptl_absorpt_empirical_details
;
Empirical correction (ABSPACK) includes:
- Absorption correction using spherical harmonics
- Frame scaling
- Detector area scaling
- B-factor correction
;
_oxdiff_exptl_absorpt_empirical_full_max 1.972
_oxdiff_exptl_absorpt_empirical_full_min 0.585

loop_
_space_group_symop_operation_xyz
'x, y, z'
'-x, -y, z+1/2'
'x, -y, z+1/2'
'-x, y, z'

loop_
_atom_site_label
_atom_site_type_symbol
_atom_site_fract_x
_atom_site_fract_y
_atom_site_fract_z
_atom_site_U_iso_or_equiv
_atom_site_adp_type
_atom_site_occupancy
_atom_site_site_symmetry_order
_atom_site_calc_flag
_atom_site_refinement_flags_posn
_atom_site_refinement_flags_adp
_atom_site_refinement_flags_occupancy
_atom_site_disorder_assembly
_atom_site_disorder_group
I5 I 0.69978(15) 1.15443(9) 0.10806(10) 0.0299(12) Uani 1 1 d . . . . .
I8 I 0.500000 1.16651(13) 0.33936(15) 0.0331(13) Uani 1 2 d S T P . .
I1 I 0.30339(14) 0.82843(9) 0.20172(11) 0.0301(12) Uani 1 1 d . . . . .
I7 I 0.500000 0.72845(12) 0.41900(13) 0.0283(13) Uani 1 2 d S T P . .
I6 I 0.500000 1.02080(11) 0.54524(13) 0.0266(13) Uani 1 2 d S T P . .
I3 I 0.000000 0.99131(13) 0.19510(14) 0.0295(13) Uani 1 2 d S T P . .
I2 I 0.000000 0.86065(12) 0.39282(15) 0.0302(13) Uani 1 2 d S T P . .
I4 I 0.18265(16) 1.06881(10) 0.42439(11) 0.0323(12) Uani 1 1 d . . . . .
Nb4 Nb 0.500000 1.06840(15) 0.20730(17) 0.0247(13) Uani 1 2 d S T P . .
Nb1 Nb 0.500000 0.92025(15) 0.28703(17) 0.0229(13) Uani 1 2 d S T P . .
Nb3 Nb 0.500000 0.87396(15) 0.46841(17) 0.0231(13) Uani 1 2 d S T P . .
Nb2 Nb 0.21954(19) 0.95384(11) 0.31836(13) 0.0256(13) Uani 1 1 d . . . . .
O1 O 0.355(2) 1.0055(11) 0.2507(12) 0.040(4) Uani 1 1 d . . . . .
O2 O 0.353(2) 0.9043(10) 0.3900(12) 0.039(4) Uani 1 1 d . . . . .
I15 I 1.000000 0.77360(12) 0.75144(14) 0.0302(13) Uani 1 2 d S T P . .
I14 I 1.000000 0.49025(11) 0.89181(13) 0.0261(13) Uani 1 2 d S T P . .
I12 I 0.68575(16) 0.42745(10) 0.77485(11) 0.0315(12) Uani 1 1 d . . . . .
I10 I 0.500000 0.63283(12) 0.72595(15) 0.0295(13) Uani 1 2 d S T P . .
I11 I 0.500000 0.49425(13) 0.54028(14) 0.0291(13) Uani 1 2 d S T P . .
I9 I 0.80694(15) 0.65368(8) 0.53333(10) 0.0273(12) Uani 1 1 d . . . . .
I16 I 1.000000 0.32073(12) 0.68466(14) 0.0311(13) Uani 1 2 d S T P . .
I13 I 0.80135(15) 0.33152(9) 0.44591(10) 0.0296(12) Uani 1 1 d . . . . .
Nb7 Nb 1.000000 0.63007(15) 0.80284(17) 0.0233(13) Uani 1 2 d S T P . .
Nb6 Nb 0.72053(19) 0.53720(10) 0.66056(12) 0.0234(12) Uani 1 1 d . . . . .
Nb5 Nb 1.000000 0.56800(14) 0.62734(17) 0.0215(13) Uani 1 2 d S T P . .
Nb8 Nb 1.000000 0.41838(15) 0.55178(16) 0.0238(13) Uani 1 2 d S T P . .
O3 O 0.856(2) 0.5927(10) 0.7279(13) 0.036(4) Uani 1 1 d . . . . .
O4 O 0.857(2) 0.4803(10) 0.5918(13) 0.042(4) Uani 1 1 d . . . . .

loop_
_atom_site_aniso_label
_atom_site_aniso_U_11
_atom_site_aniso_U_22
_atom_site_aniso_U_33
_atom_site_aniso_U_23
_atom_site_aniso_U_13
_atom_site_aniso_U_12
I5 0.0265(14) 0.0393(14) 0.0240(14) 0.0047(6) -0.0043(6) -0.0080(6)
I8 0.0409(17) 0.0337(15) 0.0246(16) -0.0006(9) 0.000 0.000
I1 0.0248(14) 0.0389(14) 0.0265(14) -0.0049(6) -0.0019(6) -0.0027(5)
I7 0.0295(16) 0.0302(15) 0.0253(15) -0.0025(8) 0.000 0.000
I6 0.0282(16) 0.0310(15) 0.0205(15) -0.0007(8) 0.000 0.000
I3 0.0222(15) 0.0445(16) 0.0218(15) 0.0063(9) 0.000 0.000
I2 0.0221(15) 0.0394(16) 0.0291(16) 0.0081(9) 0.000 0.000
I4 0.0231(14) 0.0416(15) 0.0323(14) -0.0055(7) 0.0004(6) 0.0017(6)
Nb4 0.0244(17) 0.0306(16) 0.0191(17) 0.0050(11) 0.000 0.000
Nb1 0.0204(17) 0.0299(17) 0.0185(16) 0.0003(10) 0.000 0.000
Nb3 0.0223(17) 0.0288(16) 0.0183(16) 0.0001(10) 0.000 0.000
Nb2 0.0191(15) 0.0346(15) 0.0231(15) 0.0015(8) -0.0018(8) -0.0009(7)
O1 0.054(12) 0.041(9) 0.026(9) 0.003(8) 0.000(9) 0.005(9)
O2 0.048(11) 0.035(8) 0.032(9) -0.011(8) 0.011(9) 0.001(9)
I15 0.0337(17) 0.0298(15) 0.0271(16) 0.0022(8) 0.000 0.000
I14 0.0303(16) 0.0300(15) 0.0180(15) 0.0008(8) 0.000 0.000
I12 0.0241(14) 0.0426(14) 0.0277(14) 0.0089(7) 0.0010(6) -0.0011(6)
I10 0.0220(15) 0.0361(15) 0.0305(16) -0.0077(9) 0.000 0.000
I11 0.0226(15) 0.0445(16) 0.0201(15) -0.0051(9) 0.000 0.000
I9 0.0259(14) 0.0331(14) 0.0231(14) 0.0023(6) -0.0007(6) 0.0034(5)
I16 0.0319(16) 0.0344(15) 0.0272(16) 0.0055(9) 0.000 0.000
I13 0.0254(14) 0.0405(14) 0.0230(14) -0.0032(7) 0.0016(6) -0.0067(6)
Nb7 0.0221(18) 0.0313(17) 0.0163(16) -0.0015(10) 0.000 0.000
Nb6 0.0186(15) 0.0328(15) 0.0189(14) 0.0006(8) -0.0004(7) 0.0006(7)
Nb5 0.0207(17) 0.0273(16) 0.0167(16) 0.0013(10) 0.000 0.000
Nb8 0.0225(17) 0.0305(16) 0.0185(17) -0.0011(11) 0.000 0.000
O3 0.038(10) 0.034(8) 0.036(9) 0.009(8) 0.005(9) 0.002(7)
O4 0.046(11) 0.039(9) 0.040(10) 0.000(9) -0.005(9) 0.000(9)

loop_
_atom_type_symbol
_atom_type_description
_atom_type_scat_dispersion_real
_atom_type_scat_dispersion_imag
_atom_type_scat_source
I I -0.3257 6.8362 'International Tables Vol C Tables 4.2.6.8 and 6.1.1.4'
Nb Nb -0.1121 2.4826 'International Tables Vol C Tables 4.2.6.8 and 6.1.1.4'
O O 0.0492 0.0322 'International Tables Vol C Tables 4.2.6.8 and 6.1.1.4'

loop_
_exptl_crystal_face_index_h
_exptl_crystal_face_index_k
_exptl_crystal_face_index_l
_exptl_crystal_face_perp_dist
-1 45 -2 0.0023
14 2 13 0.0124
1 -47 -3 0.0024
-17 -9 5 0.0140

loop_
_geom_angle_atom_site_label_1
_geom_angle_atom_site_label_2
_geom_angle_atom_site_label_3
_geom_angle
_geom_angle_site_symmetry_1
_geom_angle_site_symmetry_3
_geom_angle_publ_flag
Nb4 I5 Nb3 80.55(7) . 2_674 ?
Nb1 I1 Nb2 58.77(6) . . ?
Nb3 I6 Nb4 81.27(9) . 2_675 ?
Nb2 I3 Nb2 94.46(10) . 4 ?
Nb2 I2 Nb2 93.90(10) . 4 ?
I5 Nb4 I5 84.61(9) 4_655 . ?
I5 Nb4 I6 81.33(7) 4_655 2_674 ?
I5 Nb4 I6 81.33(7) . 2_674 ?
I8 Nb4 I5 92.62(8) . . ?
I8 Nb4 I5 92.62(8) . 4_655 ?
I8 Nb4 I6 171.78(12) . 2_674 ?
I8 Nb4 Nb1 106.35(11) . . ?
Nb1 Nb4 I5 134.06(6) . . ?
Nb1 Nb4 I5 134.06(6) . 4_655 ?
Nb1 Nb4 I6 81.87(9) . 2_674 ?
O1 Nb4 I5 89.2(6) 4_655 . ?
O1 Nb4 I5 168.7(6) . . ?
O1 Nb4 I5 168.7(6) 4_655 4_655 ?
O1 Nb4 I5 89.2(6) . 4_655 ?
O1 Nb4 I8 97.1(6) 4_655 . ?
O1 Nb4 I8 97.1(6) . . ?
O1 Nb4 I6 88.5(6) . 2_674 ?
O1 Nb4 I6 88.5(6) 4_655 2_674 ?
O1 Nb4 Nb1 47.9(6) 4_655 . ?
O1 Nb4 Nb1 47.9(6) . . ?
O1 Nb4 O1 95.3(12) 4_655 . ?
I1 Nb1 I1 85.40(9) 4_655 . ?
I1 Nb1 Nb4 109.42(8) . . ?
I1 Nb1 Nb4 109.42(8) 4_655 . ?
I1 Nb1 Nb3 105.82(9) . . ?
I1 Nb1 Nb3 105.82(9) 4_655 . ?
I1 Nb1 Nb2 62.85(5) 4_655 4_655 ?
I1 Nb1 Nb2 62.85(5) . . ?
I1 Nb1 Nb2 148.25(10) 4_655 . ?
I1 Nb1 Nb2 148.25(10) . 4_655 ?
Nb3 Nb1 Nb4 131.32(12) . . ?
Nb2 Nb1 Nb4 83.06(7) 4_655 . ?
Nb2 Nb1 Nb4 83.06(7) . . ?
Nb2 Nb1 Nb3 84.26(7) . . ?
Nb2 Nb1 Nb3 84.26(7) 4_655 . ?
Nb2 Nb1 Nb2 148.89(13) 4_655 . ?
O1 Nb1 I1 137.5(5) 4_655 . ?
O1 Nb1 I1 137.5(5) . 4_655 ?
O1 Nb1 I1 80.8(6) . . ?
O1 Nb1 I1 80.8(6) 4_655 4_655 ?
O1 Nb1 Nb4 41.6(6) 4_655 . ?
O1 Nb1 Nb4 41.6(6) . . ?
O1 Nb1 Nb3 116.6(5) . . ?
O1 Nb1 Nb3 116.6(5) 4_655 . ?
O1 Nb1 Nb2 42.1(6) . . ?
O1 Nb1 Nb2 42.1(6) 4_655 4_655 ?
O1 Nb1 Nb2 122.2(6) . 4_655 ?
O1 Nb1 Nb2 122.2(6) 4_655 . ?
O1 Nb1 O1 82.8(12) . 4_655 ?
O2 Nb1 I1 78.6(5) . . ?
O2 Nb1 I1 78.6(5) 4_655 4_655 ?
O2 Nb1 I1 135.4(5) . 4_655 ?
O2 Nb1 I1 135.4(5) 4_655 . ?
O2 Nb1 Nb4 115.2(5) . . ?
O2 Nb1 Nb4 115.2(5) 4_655 . ?
O2 Nb1 Nb3 42.5(6) 4_655 . ?
O2 Nb1 Nb3 42.5(6) . . ?
O2 Nb1 Nb2 123.5(6) . 4_655 ?
O2 Nb1 Nb2 123.5(6) 4_655 . ?
O2 Nb1 Nb2 42.3(6) 4_655 4_655 ?
O2 Nb1 Nb2 42.3(6) . . ?
O2 Nb1 O1 80.6(7) 4_655 4_655 ?
O2 Nb1 O1 136.4(7) 4_655 . ?
O2 Nb1 O1 80.6(7) . . ?
O2 Nb1 O1 136.4(7) . 4_655 ?
O2 Nb1 O2 84.2(11) 4_655 . ?
I5 Nb3 I5 83.76(9) 3_575 2_675 ?
I7 Nb3 I5 92.07(8) . 2_675 ?
I7 Nb3 I5 92.07(8) . 3_575 ?
I7 Nb3 I6 172.09(12) . . ?
I7 Nb3 Nb1 90.48(10) . . ?
I6 Nb3 I5 82.06(7) . 2_675 ?
I6 Nb3 I5 82.06(7) . 3_575 ?
I6 Nb3 Nb1 97.43(10) . . ?
Nb1 Nb3 I5 138.02(5) . 2_675 ?
Nb1 Nb3 I5 138.02(5) . 3_575 ?
O2 Nb3 I5 89.9(6) 4_655 3_575 ?
O2 Nb3 I5 89.9(6) . 2_675 ?
O2 Nb3 I5 170.3(5) 4_655 2_675 ?
O2 Nb3 I5 170.3(5) . 3_575 ?
O2 Nb3 I7 95.5(5) 4_655 . ?
O2 Nb3 I7 95.5(5) . . ?
O2 Nb3 I6 89.8(5) . . ?
O2 Nb3 I6 89.8(5) 4_655 . ?
O2 Nb3 Nb1 48.1(6) . . ?
O2 Nb3 Nb1 48.1(6) 4_655 . ?
O2 Nb3 O2 95.3(12) 4_655 . ?
I3 Nb2 I1 89.55(7) . . ?
I3 Nb2 I2 80.68(7) . . ?
I2 Nb2 I1 90.45(8) . . ?
I4 Nb2 I1 171.82(9) . . ?
I4 Nb2 I3 96.55(8) . . ?
I4 Nb2 I2 95.90(8) . . ?
I4 Nb2 Nb1 113.45(9) . . ?
Nb1 Nb2 I1 58.38(7) . . ?
Nb1 Nb2 I3 130.40(9) . . ?
Nb1 Nb2 I2 130.54(10) . . ?
O1 Nb2 I1 81.3(6) . . ?
O1 Nb2 I3 93.1(6) . . ?
O1 Nb2 I2 169.8(6) . . ?
O1 Nb2 I4 92.9(6) . . ?
O1 Nb2 Nb1 49.1(6) . . ?
O1 Nb2 O2 93.1(8) . . ?
O2 Nb2 I1 78.7(5) . . ?
O2 Nb2 I3 165.7(6) . . ?
O2 Nb2 I2 91.2(6) . . ?
O2 Nb2 I4 95.9(5) . . ?
O2 Nb2 Nb1 48.7(6) . . ?
Nb4 O1 Nb1 90.5(9) . . ?
Nb2 O1 Nb4 167.1(12) . . ?
Nb2 O1 Nb1 88.9(8) . . ?
Nb3 O2 Nb1 89.4(8) . . ?
Nb2 O2 Nb1 89.0(8) . . ?
Nb2 O2 Nb3 168.8(11) . . ?
Nb7 I14 Nb8 84.74(9) . 2_765 ?
Nb6 I10 Nb6 95.22(9) 4_655 . ?
Nb6 I11 Nb6 94.92(9) 4_655 . ?
Nb5 I9 Nb6 58.75(6) . . ?
Nb8 I13 Nb7 81.30(7) . 2_764 ?
I15 Nb7 I14 168.49(12) . . ?
I15 Nb7 I13 89.66(8) . 2_765 ?
I15 Nb7 I13 89.66(8) . 3_565 ?
I15 Nb7 Nb5 95.50(10) . . ?
I14 Nb7 I13 81.61(7) . 3_565 ?
I14 Nb7 I13 81.61(7) . 2_765 ?
I14 Nb7 Nb5 96.02(10) . . ?
I13 Nb7 I13 80.95(9) 2_765 3_565 ?
Nb5 Nb7 I13 139.27(5) . 2_765 ?
Nb5 Nb7 I13 139.27(5) . 3_565 ?
O3 Nb7 I15 99.0(5) 4_755 . ?
O3 Nb7 I15 99.0(5) . . ?
O3 Nb7 I14 88.8(5) . . ?
O3 Nb7 I14 88.8(5) 4_755 . ?
O3 Nb7 I13 91.9(6) 4_755 2_765 ?
O3 Nb7 I13 168.7(5) . 2_765 ?
O3 Nb7 I13 168.7(5) 4_755 3_565 ?
O3 Nb7 I13 91.9(6) . 3_565 ?
O3 Nb7 Nb5 47.4(6) . . ?
O3 Nb7 Nb5 47.4(6) 4_755 . ?
O3 Nb7 O3 93.8(11) . 4_755 ?
I12 Nb6 I10 96.43(8) . . ?
I12 Nb6 I11 97.04(8) . . ?
I12 Nb6 I9 170.71(9) . . ?
I12 Nb6 Nb5 112.65(9) . . ?
I10 Nb6 I11 79.62(7) . . ?
I10 Nb6 I9 91.46(7) . . ?
I11 Nb6 I9 89.19(7) . . ?
Nb5 Nb6 I10 131.34(9) . . ?
Nb5 Nb6 I11 130.57(9) . . ?
Nb5 Nb6 I9 58.15(7) . . ?
O3 Nb6 I12 96.8(5) . . ?
O3 Nb6 I10 91.7(6) . . ?
O3 Nb6 I11 164.4(5) . . ?
O3 Nb6 I9 78.1(5) . . ?
O3 Nb6 Nb5 48.5(6) . . ?
O3 Nb6 O4 94.4(8) . . ?
O4 Nb6 I12 93.2(6) . . ?
O4 Nb6 I10 167.9(6) . . ?
O4 Nb6 I11 92.0(6) . . ?
O4 Nb6 I9 79.6(6) . . ?
O4 Nb6 Nb5 49.6(6) . . ?
I9 Nb5 I9 84.26(9) 4_755 . ?
I9 Nb5 Nb7 105.15(8) . . ?
I9 Nb5 Nb7 105.15(8) 4_755 . ?
I9 Nb5 Nb6 147.37(10) . 4_755 ?
I9 Nb5 Nb6 147.37(10) 4_755 . ?
I9 Nb5 Nb6 63.10(5) . . ?
I9 Nb5 Nb6 63.10(5) 4_755 4_755 ?
I9 Nb5 Nb8 107.23(8) . . ?
I9 Nb5 Nb8 107.23(8) 4_755 . ?
Nb7 Nb5 Nb8 135.82(12) . . ?
Nb6 Nb5 Nb7 84.81(7) . . ?
Nb6 Nb5 Nb7 84.81(7) 4_755 . ?
Nb6 Nb5 Nb6 149.53(12) . 4_755 ?
Nb6 Nb5 Nb8 83.86(7) 4_755 . ?
Nb6 Nb5 Nb8 83.86(7) . . ?
O3 Nb5 I9 134.2(5) 4_755 . ?
O3 Nb5 I9 78.9(5) . . ?
O3 Nb5 I9 78.9(5) 4_755 4_755 ?
O3 Nb5 I9 134.2(5) . 4_755 ?
O3 Nb5 Nb7 42.0(5) 4_755 . ?
O3 Nb5 Nb7 42.0(5) . . ?
O3 Nb5 Nb6 43.3(5) 4_755 4_755 ?
O3 Nb5 Nb6 123.5(6) 4_755 . ?
O3 Nb5 Nb6 123.5(6) . 4_755 ?
O3 Nb5 Nb6 43.3(5) . . ?
O3 Nb5 Nb8 118.3(5) 4_755 . ?
O3 Nb5 Nb8 118.3(5) . . ?
O3 Nb5 O3 83.1(11) . 4_755 ?
O3 Nb5 O4 84.3(8) . . ?
O3 Nb5 O4 84.3(8) 4_755 4_755 ?
O3 Nb5 O4 139.2(7) 4_755 . ?
O3 Nb5 O4 139.2(7) . 4_755 ?
O4 Nb5 I9 134.2(6) 4_755 . ?
O4 Nb5 I9 80.2(5) 4_755 4_755 ?
O4 Nb5 I9 134.2(6) . 4_755 ?
O4 Nb5 I9 80.2(5) . . ?
O4 Nb5 Nb7 120.4(6) . . ?
O4 Nb5 Nb7 120.4(6) 4_755 . ?
O4 Nb5 Nb6 44.1(6) 4_755 4_755 ?
O4 Nb5 Nb6 121.9(5) 4_755 . ?
O4 Nb5 Nb6 121.9(5) . 4_755 ?
O4 Nb5 Nb6 44.1(6) . . ?
O4 Nb5 Nb8 40.4(5) . . ?
O4 Nb5 Nb8 40.4(5) 4_755 . ?
O4 Nb5 O4 80.5(11) 4_755 . ?
I14 Nb8 I13 80.71(7) 2_764 4_755 ?
I14 Nb8 I13 80.71(7) 2_764 . ?
I16 Nb8 I14 173.07(12) . 2_764 ?
I16 Nb8 I13 94.09(8) . . ?
I16 Nb8 I13 94.09(8) . 4_755 ?
I16 Nb8 Nb5 107.39(11) . . ?
I13 Nb8 I13 82.16(9) . 4_755 ?
Nb5 Nb8 I14 79.54(9) . 2_764 ?
Nb5 Nb8 I13 134.01(6) . 4_755 ?
Nb5 Nb8 I13 134.01(6) . . ?
O4 Nb8 I14 86.7(6) . 2_764 ?
O4 Nb8 I14 86.7(6) 4_755 2_764 ?
O4 Nb8 I16 97.9(6) . . ?
O4 Nb8 I16 97.9(6) 4_755 . ?
O4 Nb8 I13 89.6(6) 4_755 4_755 ?
O4 Nb8 I13 165.9(6) . 4_755 ?
O4 Nb8 I13 165.9(6) 4_755 . ?
O4 Nb8 I13 89.6(6) . . ?
O4 Nb8 Nb5 48.2(6) 4_755 . ?
O4 Nb8 Nb5 48.2(6) . . ?
O4 Nb8 O4 96.0(12) . 4_755 ?
Nb7 O3 Nb6 169.6(10) . . ?
Nb7 O3 Nb5 90.7(8) . . ?
Nb6 O3 Nb5 88.2(8) . . ?
Nb6 O4 Nb5 86.3(7) . . ?
Nb8 O4 Nb6 166.9(12) . . ?
Nb8 O4 Nb5 91.3(9) . . ?

loop_
_geom_bond_atom_site_label_1
_geom_bond_atom_site_label_2
_geom_bond_distance
_geom_bond_site_symmetry_2
_geom_bond_publ_flag
I5 Nb4 2.908(2) . ?
I5 Nb3 2.932(2) 2_674 ?
I8 Nb4 2.662(4) . ?
I1 Nb1 2.840(2) . ?
I1 Nb2 2.968(3) . ?
I7 Nb3 2.698(3) . ?
I6 Nb4 2.932(3) 2_675 ?
I6 Nb3 2.864(3) . ?
I3 Nb2 2.930(2) . ?
I3 Nb2 2.930(2) 4 ?
I2 Nb2 2.943(2) . ?
I2 Nb2 2.943(2) 4 ?
I4 Nb2 2.631(3) . ?
Nb4 Nb1 2.903(4) . ?
Nb4 O1 1.93(2) . ?
Nb4 O1 1.93(2) 4_655 ?
Nb1 Nb3 2.878(4) . ?
Nb1 Nb2 2.852(2) 4_655 ?
Nb1 Nb2 2.852(2) . ?
Nb1 O1 2.15(2) 4_655 ?
Nb1 O1 2.15(2) . ?
Nb1 O2 2.144(19) 4_655 ?
Nb1 O2 2.144(19) . ?
Nb3 O2 1.94(2) 4_655 ?
Nb3 O2 1.94(2) . ?
Nb2 O1 1.91(2) . ?
Nb2 O2 1.92(2) . ?
I15 Nb7 2.673(3) . ?
I14 Nb7 2.834(3) . ?
I14 Nb8 2.926(3) 2_765 ?
I12 Nb6 2.637(2) . ?
I10 Nb6 2.925(2) 4_655 ?
I10 Nb6 2.925(2) . ?
I11 Nb6 2.932(2) 4_655 ?
I11 Nb6 2.932(2) . ?
I9 Nb6 2.960(2) . ?
I9 Nb5 2.819(2) . ?
I16 Nb8 2.666(3) . ?
I13 Nb7 2.998(3) 2_764 ?
I13 Nb8 2.962(2) . ?
Nb7 Nb5 2.888(4) . ?
Nb7 O3 1.93(2) . ?
Nb7 O3 1.93(2) 4_755 ?
Nb6 Nb5 2.838(2) . ?
Nb6 O3 1.95(2) . ?
Nb6 O4 1.98(2) . ?
Nb5 Nb8 2.902(4) . ?
Nb5 O3 2.126(19) . ?
Nb5 O3 2.126(19) 4_755 ?
Nb5 O4 2.17(2) 4_755 ?
Nb5 O4 2.17(2) . ?
Nb8 O4 1.88(2) . ?
Nb8 O4 1.88(2) 4_755 ?

loop_
_geom_torsion_atom_site_label_1
_geom_torsion_atom_site_label_2
_geom_torsion_atom_site_label_3
_geom_torsion_atom_site_label_4
_geom_torsion
_geom_torsion_site_symmetry_1
_geom_torsion_site_symmetry_2
_geom_torsion_site_symmetry_3
_geom_torsion_site_symmetry_4
_geom_torsion_publ_flag
I14 Nb8 O4 Nb6 -158(5) 2_764 . . . ?
I14 Nb8 O4 Nb5 -78.9(5) 2_764 . . . ?
I16 Nb8 O4 Nb6 27(5) . . . . ?
I16 Nb8 O4 Nb5 106.3(5) . . . . ?
I13 Nb8 O4 Nb6 121(5) . . . . ?
I13 Nb8 O4 Nb6 175(3) 4_755 . . . ?
I13 Nb8 O4 Nb5 -106(2) 4_755 . . . ?
I13 Nb8 O4 Nb5 -159.6(6) . . . . ?
Nb5 Nb8 O4 Nb6 -79(5) . . . . ?
O4 Nb8 O4 Nb6 -72(5) 4_755 . . . ?
O4 Nb8 O4 Nb5 7.5(12) 4_755 . . . ?

loop_
_twin_individual_id
_twin_individual_mass_fraction_refined
1 0.830(14)
2 0.170(14)

loop_
_exptl_oxdiff_crystal_face_indexfrac_h
_exptl_oxdiff_crystal_face_indexfrac_k
_exptl_oxdiff_crystal_face_indexfrac_l
_exptl_oxdiff_crystal_face_x
_exptl_oxdiff_crystal_face_y
_exptl_oxdiff_crystal_face_z
-1.0180 44.9953 -1.9938 -0.0866 -3.8577 -0.5824
14.0168 1.9232 12.9865 1.3220 -0.3643 2.1759
1.0210 -47.0509 -3.0141 -0.4258 4.0196 0.6009
-17.0105 -9.0015 5.0041 0.4814 1.0768 -2.5729
